data_4031113
loop_
_publ_author_name
'DeAngelis, A. J.'
'Gildner, Peter G.'
'Chow, Ruishan'
'Colacot, Thomas J.'

_publ_section_title
;
 Generating Active &quot;L-Pd(0)&quot; via Neutral or Cationic
 \p-Allylpalladium Complexes Featuring Biaryl/Bipyrazolylphosphines:
 Synthetic, Mechanistic, and Structure-Activity Studies in Challenging
 Cross-Coupling Reactions.
;
_journal_issue 13
_journal_name_full 'The Journal of organic chemistry'
_journal_page_first 6794
_journal_page_last 6813
_journal_paper_doi 10.1021/acs.joc.5b01005
_journal_volume 80
_journal_year 2015
_chemical_formula_sum 'C34 H50 Cl O2 P Pd'
_chemical_formula_weight 663.56
_chemical_name_systematic
; 
 ? 
;
_space_group_IT_number 14
_symmetry_cell_setting monoclinic
_symmetry_space_group_name_Hall '-P 2ybc'
_symmetry_space_group_name_H-M 'P 1 21/c 1'
_atom_sites_solution_hydrogens geom
_atom_sites_solution_primary direct
_atom_sites_solution_secondary difmap
_audit_creation_method SHELXL-97
_cell_angle_alpha 90.00
_cell_angle_beta 102.713(2)
_cell_angle_gamma 90.00
_cell_formula_units_Z 4
_cell_length_a 11.3100(17)
_cell_length_b 17.578(3)
_cell_length_c 17.184(3)
_cell_measurement_reflns_used 9941
_cell_measurement_temperature 200(2)
_cell_measurement_theta_max 27.47
_cell_measurement_theta_min 2.18
_cell_volume 3332.6(10)
_computing_cell_refinement 'Bruker SAINT'
_computing_data_collection 'Bruker APEX2'
_computing_data_reduction 'Bruker SAINT'
_computing_molecular_graphics 'Bruker SHELXTL'
_computing_publication_material 'Bruker SHELXTL'
_computing_structure_refinement 'SHELXL-97 (Sheldrick, 2008)'
_computing_structure_solution 'SHELXS-97 (Sheldrick, 2008)'
_diffrn_ambient_temperature 200(2)
_diffrn_detector_area_resol_mean 8.33
_diffrn_measured_fraction_theta_full 0.999
_diffrn_measured_fraction_theta_max 0.998
_diffrn_measurement_device_type 'Bruker APEX-II CCD'
_diffrn_measurement_method '\f and \w scans'
_diffrn_radiation_monochromator graphite
_diffrn_radiation_source 'fine-focus sealed tube'
_diffrn_radiation_type MoK\a
_diffrn_radiation_wavelength 0.71073
_diffrn_reflns_av_R_equivalents 0.0294
_diffrn_reflns_av_sigmaI/netI 0.0204
_diffrn_reflns_limit_h_max 14
_diffrn_reflns_limit_h_min -14
_diffrn_reflns_limit_k_max 22
_diffrn_reflns_limit_k_min -22
_diffrn_reflns_limit_l_max 22
_diffrn_reflns_limit_l_min -22
_diffrn_reflns_number 41441
_diffrn_reflns_theta_full 25.00
_diffrn_reflns_theta_max 27.48
_diffrn_reflns_theta_min 1.85
_exptl_absorpt_coefficient_mu 0.712
_exptl_absorpt_correction_T_max 0.8915
_exptl_absorpt_correction_T_min 0.7896
_exptl_absorpt_correction_type multi-scan
_exptl_absorpt_process_details 'APEX2 (Bruker, 2007)'
_exptl_crystal_colour colourless
_exptl_crystal_density_diffrn 1.323
_exptl_crystal_density_method 'not measured'
_exptl_crystal_description block
_exptl_crystal_F_000 1392
_exptl_crystal_size_max 0.35
_exptl_crystal_size_mid 0.23
_exptl_crystal_size_min 0.17
_refine_diff_density_max 1.045
_refine_diff_density_min -0.371
_refine_diff_density_rms 0.067
_refine_ls_extinction_method none
_refine_ls_goodness_of_fit_ref 1.051
_refine_ls_hydrogen_treatment constr
_refine_ls_matrix_type full
_refine_ls_number_parameters 362
_refine_ls_number_reflns 7618
_refine_ls_number_restraints 7
_refine_ls_restrained_S_all 1.070
_refine_ls_R_factor_all 0.0342
_refine_ls_R_factor_gt 0.0313
_refine_ls_shift/su_max 0.002
_refine_ls_shift/su_mean 0.000
_refine_ls_structure_factor_coef Fsqd
_refine_ls_weighting_details 'calc w=1/[\s^2^(Fo^2^)+(0.0440P)^2^+2.6585P] where P=(Fo^2^+2Fc^2^)/3'
_refine_ls_weighting_scheme calc
_refine_ls_wR_factor_gt 0.0852
_refine_ls_wR_factor_ref 0.0877
_reflns_number_gt 7037
_reflns_number_total 7618
_reflns_threshold_expression >2sigma(I)
_cod_data_source_file jo5b01005_si_002.cif
_cod_data_source_block jmca022
_cod_depositor_comments
;
The following automatic conversions were performed:

'_symmetry_cell_setting' value 'Monoclinic' changed to 'monoclinic'
according to
/usr/data/users/saulius/crontab/automatic-downloads/rss-feeds/ACS/lib/dictionaries/cif_core.dic
dictionary named 'cif_core.dic' version 2.4.2 from 2011-04-26.

Automatic conversion script
Id: cif_fix_values 3271 2015-04-21 07:52:19Z andrius 

 Adding full bibliography for 4031112--4031118.cif.
;
_cod_original_cell_volume 3332.5(9)
_cod_original_sg_symbol_H-M P2(1)/c
_cod_database_code 4031113

loop_
_symmetry_equiv_pos_as_xyz
'x, y, z'
'-x, y+1/2, -z+1/2'
'-x, -y, -z'
'x, -y-1/2, z-1/2'

loop_
_atom_site_label
_atom_site_type_symbol
_atom_site_fract_x
_atom_site_fract_y
_atom_site_fract_z
_atom_site_U_iso_or_equiv
_atom_site_adp_type
_atom_site_occupancy
_atom_site_symmetry_multiplicity
_atom_site_calc_flag
_atom_site_refinement_flags
_atom_site_disorder_assembly
_atom_site_disorder_group
Pd1 Pd 0.439462(14) 0.900402(9) 0.627218(9) 0.02706(6) Uani 1 1 d . . .
Cl1 Cl 0.61797(5) 0.97504(4) 0.66291(4) 0.03933(13) Uani 1 1 d . . .
P1 P 0.38665(5) 0.90662(3) 0.74889(3) 0.02136(11) Uani 1 1 d . . .
O1 O 0.00461(14) 0.87370(10) 0.67231(10) 0.0351(4) Uani 1 1 d . . .
O2 O 0.21177(14) 0.90783(9) 0.93818(9) 0.0318(3) Uani 1 1 d . . .
C1 C 0.2852(3) 0.84446(18) 0.56409(16) 0.0494(7) Uani 1 1 d . . .
H1A H 0.2587 0.7994 0.5904 0.059 Uiso 1 1 calc R . .
H1B H 0.2172 0.8773 0.5374 0.059 Uiso 1 1 calc R . .
C2 C 0.3785(3) 0.8319(2) 0.52192(17) 0.0575(8) Uani 1 1 d . . .
H2 H 0.4119 0.7793 0.5217 0.069 Uiso 1 1 calc R . .
C3 C 0.4394(3) 0.88926(18) 0.49608(16) 0.0485(7) Uani 1 1 d . . .
H3 H 0.3828 0.9266 0.4631 0.058 Uiso 1 1 calc R . .
C4 C 0.5519(3) 0.87981(19) 0.46607(17) 0.0526(7) Uani 1 1 d . . .
H4A H 0.5849 0.8287 0.4794 0.079 Uiso 1 1 calc R . .
H4B H 0.6116 0.9179 0.4910 0.079 Uiso 1 1 calc R . .
H4C H 0.5335 0.8866 0.4080 0.079 Uiso 1 1 calc R . .
C5 C 0.6135(2) 0.84150(14) 0.82682(14) 0.0337(5) Uani 1 1 d . . .
H5A H 0.6338 0.8428 0.7736 0.040 Uiso 1 1 calc R . .
H5B H 0.5767 0.7915 0.8333 0.040 Uiso 1 1 calc R . .
C6 C 0.7291(2) 0.85204(15) 0.89200(15) 0.0388(5) Uani 1 1 d . . .
H6A H 0.7875 0.8111 0.8878 0.047 Uiso 1 1 calc R . .
H6B H 0.7672 0.9013 0.8842 0.047 Uiso 1 1 calc R . .
C7 C 0.7007(2) 0.85014(15) 0.97446(15) 0.0404(5) Uani 1 1 d . . .
H7A H 0.7758 0.8599 1.0153 0.048 Uiso 1 1 calc R . .
H7B H 0.6707 0.7989 0.9844 0.048 Uiso 1 1 calc R . .
C8 C 0.6058(2) 0.90946(15) 0.98215(14) 0.0374(5) Uani 1 1 d . . .
H8A H 0.6408 0.9609 0.9805 0.045 Uiso 1 1 calc R . .
H8B H 0.5837 0.9034 1.0344 0.045 Uiso 1 1 calc R . .
C9 C 0.4910(2) 0.90252(13) 0.91534(13) 0.0310(4) Uani 1 1 d . . .
H9A H 0.4351 0.9450 0.9194 0.037 Uiso 1 1 calc R . .
H9B H 0.4490 0.8542 0.9214 0.037 Uiso 1 1 calc R . .
C10 C 0.52432(17) 0.90453(10) 0.83279(11) 0.0194(3) Uani 1 1 d . . .
H10 H 0.5681 0.9536 0.8302 0.023 Uiso 1 1 calc R . .
C11 C 0.4011(2) 1.06470(12) 0.77958(14) 0.0302(4) Uani 1 1 d . . .
H11A H 0.4571 1.0544 0.8315 0.036 Uiso 1 1 calc R . .
H11B H 0.4498 1.0690 0.7385 0.036 Uiso 1 1 calc R . .
C12 C 0.3341(2) 1.13933(13) 0.78447(16) 0.0384(5) Uani 1 1 d . . .
H12A H 0.2923 1.1365 0.8293 0.046 Uiso 1 1 calc R . .
H12B H 0.3937 1.1814 0.7956 0.046 Uiso 1 1 calc R . .
C13 C 0.2419(2) 1.15652(14) 0.70813(16) 0.0414(6) Uani 1 1 d . . .
H13A H 0.2843 1.1654 0.6643 0.050 Uiso 1 1 calc R . .
H13B H 0.1969 1.2034 0.7153 0.050 Uiso 1 1 calc R . .
C14 C 0.1534(2) 1.09106(14) 0.68607(16) 0.0390(5) Uani 1 1 d . . .
H14A H 0.0975 1.1019 0.6343 0.047 Uiso 1 1 calc R . .
H14B H 0.1045 1.0858 0.7270 0.047 Uiso 1 1 calc R . .
C15 C 0.22085(19) 1.01677(13) 0.68002(13) 0.0303(4) Uani 1 1 d . . .
H15A H 0.2648 1.0208 0.6363 0.036 Uiso 1 1 calc R . .
H15B H 0.1617 0.9746 0.6670 0.036 Uiso 1 1 calc R . .
C16 C 0.31120(17) 0.99906(11) 0.75854(12) 0.0231(4) Uani 1 1 d . . .
H16 H 0.2652 0.9942 0.8018 0.028 Uiso 1 1 calc R . .
C17 C 0.18413(18) 0.82565(11) 0.79662(11) 0.0236(4) Uani 1 1 d . A .
C18 C 0.1377(2) 0.75559(13) 0.81454(14) 0.0344(5) Uani 1 1 d . . .
H18 H 0.0635 0.7549 0.8319 0.041 Uiso 1 1 calc R . .
C19 C 0.1953(2) 0.68745(13) 0.80800(15) 0.0379(5) Uani 1 1 d . . .
H19 H 0.1628 0.6411 0.8226 0.045 Uiso 1 1 calc R . .
C20 C 0.3010(2) 0.68756(12) 0.77991(14) 0.0337(5) Uani 1 1 d . . .
H20 H 0.3416 0.6412 0.7746 0.040 Uiso 1 1 calc R . .
C21 C 0.34689(19) 0.75567(12) 0.75972(13) 0.0286(4) Uani 1 1 d . . .
H21 H 0.4174 0.7550 0.7382 0.034 Uiso 1 1 calc R . .
C22 C 0.29315(17) 0.82629(11) 0.76984(11) 0.0225(4) Uani 1 1 d . . .
C23 C 0.01061(19) 0.91339(12) 0.74159(13) 0.0275(4) Uani 1 1 d . A .
C24 C -0.0708(2) 0.97026(14) 0.75061(14) 0.0333(5) Uani 1 1 d . . .
H24 H -0.1366 0.9829 0.7079 0.040 Uiso 1 1 calc R A .
C25 C -0.0546(2) 1.00817(14) 0.82276(14) 0.0351(5) Uani 1 1 d . A .
H25 H -0.1089 1.0479 0.8287 0.042 Uiso 1 1 calc R . .
C26 C 0.0392(2) 0.98949(13) 0.88655(14) 0.0328(5) Uani 1 1 d . . .
H26 H 0.0499 1.0165 0.9355 0.039 Uiso 1 1 calc R A .
C27 C 0.11736(18) 0.93068(12) 0.87776(12) 0.0266(4) Uani 1 1 d . A .
C28 C 0.10687(18) 0.89291(11) 0.80488(12) 0.0243(4) Uani 1 1 d . . .
C29 C -0.1058(2) 0.87349(18) 0.61318(16) 0.0469(6) Uani 0.524(4) 1 d PD A 1
H29 H -0.1796 0.8762 0.6362 0.056 Uiso 0.524(4) 1 calc PR A 1
C30 C -0.1079(8) 0.8088(4) 0.5577(5) 0.065(2) Uani 0.524(4) 1 d PD A 1
H30A H -0.1472 0.8246 0.5035 0.098 Uiso 0.524(4) 1 calc PR A 1
H30B H -0.1531 0.7664 0.5742 0.098 Uiso 0.524(4) 1 calc PR A 1
H30C H -0.0247 0.7925 0.5587 0.098 Uiso 0.524(4) 1 calc PR A 1
C31 C -0.0871(6) 0.9507(3) 0.5599(3) 0.0550(10) Uani 0.524(4) 1 d PD A 1
H31A H -0.0802 0.9960 0.5939 0.082 Uiso 0.524(4) 1 calc PR A 1
H31B H -0.1570 0.9563 0.5150 0.082 Uiso 0.524(4) 1 calc PR A 1
H31C H -0.0132 0.9451 0.5395 0.082 Uiso 0.524(4) 1 calc PR A 1
C29' C -0.1058(2) 0.87349(18) 0.61318(16) 0.0469(6) Uani 0.476(4) 1 d PD A 2
H29' H -0.1483 0.9237 0.6058 0.056 Uiso 0.476(4) 1 calc PR A 2
C30' C -0.0783(8) 0.8409(5) 0.5378(5) 0.065(2) Uani 0.476(4) 1 d PD A 2
H30D H -0.0295 0.7946 0.5507 0.098 Uiso 0.476(4) 1 calc PR A 2
H30E H -0.0331 0.8783 0.5136 0.098 Uiso 0.476(4) 1 calc PR A 2
H30F H -0.1543 0.8285 0.5002 0.098 Uiso 0.476(4) 1 calc PR A 2
C31' C -0.1802(6) 0.8062(4) 0.6491(4) 0.0550(10) Uani 0.476(4) 1 d PD A 2
H31D H -0.1298 0.7604 0.6595 0.082 Uiso 0.476(4) 1 calc PR A 2
H31E H -0.2553 0.7944 0.6102 0.082 Uiso 0.476(4) 1 calc PR A 2
H31F H -0.1998 0.8237 0.6989 0.082 Uiso 0.476(4) 1 calc PR A 2
C32 C 0.1886(2) 0.90301(12) 1.01744(13) 0.0310(5) Uani 1 1 d . . .
H32 H 0.1622 0.9539 1.0334 0.037 Uiso 1 1 calc R . .
C33 C 0.3095(2) 0.88230(16) 1.07108(15) 0.0409(5) Uani 1 1 d . . .
H33A H 0.3354 0.8324 1.0555 0.061 Uiso 1 1 calc R . .
H33B H 0.3011 0.8804 1.1266 0.061 Uiso 1 1 calc R . .
H33C H 0.3700 0.9207 1.0658 0.061 Uiso 1 1 calc R . .
C34 C 0.0913(3) 0.84493(16) 1.02023(17) 0.0458(6) Uani 1 1 d . . .
H34A H 0.0148 0.8614 0.9857 0.069 Uiso 1 1 calc R . .
H34B H 0.0810 0.8399 1.0751 0.069 Uiso 1 1 calc R . .
H34C H 0.1151 0.7957 1.0017 0.069 Uiso 1 1 calc R . .

loop_
_atom_site_aniso_label
_atom_site_aniso_U_11
_atom_site_aniso_U_22
_atom_site_aniso_U_33
_atom_site_aniso_U_23
_atom_site_aniso_U_13
_atom_site_aniso_U_12
Pd1 0.02678(10) 0.03114(10) 0.02473(9) -0.00290(6) 0.00886(6) -0.00100(6)
Cl1 0.0273(3) 0.0505(3) 0.0412(3) 0.0006(2) 0.0097(2) -0.0070(2)
P1 0.0210(2) 0.0224(2) 0.0212(2) -0.00088(17) 0.00597(18) 0.00041(17)
O1 0.0272(8) 0.0432(9) 0.0323(8) -0.0098(7) 0.0006(6) 0.0049(7)
O2 0.0275(8) 0.0447(9) 0.0239(7) -0.0012(6) 0.0073(6) 0.0061(6)
C1 0.0484(15) 0.0609(17) 0.0378(13) -0.0160(12) 0.0070(11) -0.0236(13)
C2 0.076(2) 0.0616(18) 0.0371(14) -0.0178(13) 0.0169(14) -0.0239(16)
C3 0.0571(17) 0.0598(17) 0.0306(12) -0.0057(11) 0.0136(12) -0.0009(13)
C4 0.0615(18) 0.0611(17) 0.0411(14) -0.0006(13) 0.0242(13) 0.0105(14)
C5 0.0299(11) 0.0360(11) 0.0336(11) -0.0051(9) 0.0033(9) 0.0083(9)
C6 0.0283(11) 0.0413(13) 0.0428(13) -0.0043(10) -0.0007(10) 0.0084(9)
C7 0.0367(13) 0.0399(13) 0.0381(13) 0.0060(10) -0.0060(10) 0.0017(10)
C8 0.0379(13) 0.0462(14) 0.0260(11) -0.0019(9) 0.0025(9) 0.0006(10)
C9 0.0293(11) 0.0385(12) 0.0254(10) -0.0003(8) 0.0067(8) 0.0025(9)
C10 0.0211(9) 0.0191(8) 0.0163(8) -0.0009(6) 0.0010(7) 0.0028(6)
C11 0.0298(10) 0.0249(10) 0.0356(11) -0.0014(8) 0.0063(9) -0.0021(8)
C12 0.0428(13) 0.0239(10) 0.0478(14) -0.0015(9) 0.0089(11) -0.0011(9)
C13 0.0472(14) 0.0284(11) 0.0497(14) 0.0097(10) 0.0129(11) 0.0057(10)
C14 0.0338(12) 0.0375(13) 0.0439(14) 0.0085(10) 0.0046(10) 0.0082(9)
C15 0.0269(10) 0.0320(11) 0.0306(11) 0.0021(8) 0.0030(8) 0.0005(8)
C16 0.0218(9) 0.0218(9) 0.0268(9) 0.0000(7) 0.0078(7) 0.0006(7)
C17 0.0243(9) 0.0238(9) 0.0225(9) -0.0012(7) 0.0050(7) -0.0011(7)
C18 0.0359(12) 0.0313(11) 0.0397(12) -0.0015(9) 0.0159(10) -0.0063(9)
C19 0.0508(14) 0.0246(10) 0.0393(12) 0.0011(9) 0.0122(11) -0.0066(10)
C20 0.0427(12) 0.0221(10) 0.0337(11) -0.0032(8) 0.0029(9) 0.0033(9)
C21 0.0277(10) 0.0274(10) 0.0305(10) -0.0045(8) 0.0060(8) 0.0033(8)
C22 0.0232(9) 0.0231(9) 0.0208(9) -0.0013(7) 0.0040(7) 0.0001(7)
C23 0.0238(10) 0.0317(10) 0.0280(10) -0.0019(8) 0.0078(8) -0.0010(8)
C24 0.0269(10) 0.0406(12) 0.0321(11) 0.0014(9) 0.0058(8) 0.0066(9)
C25 0.0332(11) 0.0377(12) 0.0370(12) -0.0001(9) 0.0137(9) 0.0105(9)
C26 0.0346(11) 0.0362(11) 0.0303(11) -0.0050(9) 0.0134(9) 0.0047(9)
C27 0.0233(9) 0.0313(10) 0.0267(10) 0.0006(8) 0.0086(8) 0.0006(8)
C28 0.0213(9) 0.0255(9) 0.0277(10) -0.0015(7) 0.0089(8) -0.0014(7)
C29 0.0286(12) 0.0686(18) 0.0385(13) -0.0170(13) -0.0038(10) 0.0037(12)
C30 0.049(4) 0.073(5) 0.062(4) -0.030(4) -0.012(3) -0.001(3)
C31 0.054(2) 0.061(3) 0.046(2) -0.0031(19) 0.0025(18) -0.006(2)
C29' 0.0286(12) 0.0686(18) 0.0385(13) -0.0170(13) -0.0038(10) 0.0037(12)
C30' 0.049(4) 0.073(5) 0.062(4) -0.030(4) -0.012(3) -0.001(3)
C31' 0.054(2) 0.061(3) 0.046(2) -0.0031(19) 0.0025(18) -0.006(2)
C32 0.0379(12) 0.0316(11) 0.0254(10) -0.0008(8) 0.0111(9) 0.0013(9)
C33 0.0443(14) 0.0459(14) 0.0303(12) 0.0057(10) 0.0033(10) 0.0015(11)
C34 0.0450(14) 0.0453(14) 0.0493(15) 0.0061(12) 0.0150(12) -0.0085(11)

loop_
_atom_type_symbol
_atom_type_description
_atom_type_scat_dispersion_real
_atom_type_scat_dispersion_imag
_atom_type_scat_source
C C 0.0033 0.0016 'International Tables Vol C Tables 4.2.6.8 and 6.1.1.4'
H H 0.0000 0.0000 'International Tables Vol C Tables 4.2.6.8 and 6.1.1.4'
O O 0.0106 0.0060 'International Tables Vol C Tables 4.2.6.8 and 6.1.1.4'
P P 0.1023 0.0942 'International Tables Vol C Tables 4.2.6.8 and 6.1.1.4'
Cl Cl 0.1484 0.1585 'International Tables Vol C Tables 4.2.6.8 and 6.1.1.4'
Pd Pd -0.9988 1.0072 'International Tables Vol C Tables 4.2.6.8 and 6.1.1.4'

loop_
_geom_angle_atom_site_label_1
_geom_angle_atom_site_label_2
_geom_angle_atom_site_label_3
_geom_angle
C1 Pd1 C2 39.12(12)
C1 Pd1 C3 67.92(11)
C2 Pd1 C3 35.48(11)
C1 Pd1 P1 98.07(8)
C2 Pd1 P1 133.65(8)
C3 Pd1 P1 165.14(8)
C1 Pd1 Cl1 164.05(8)
C2 Pd1 Cl1 128.50(9)
C3 Pd1 Cl1 96.85(8)
P1 Pd1 Cl1 96.61(2)
C22 P1 C16 110.92(9)
C22 P1 C10 104.44(9)
C16 P1 C10 105.56(8)
C22 P1 Pd1 114.54(6)
C16 P1 Pd1 109.80(6)
C10 P1 Pd1 111.11(6)
C23 O1 C29 119.29(18)
C27 O2 C32 117.18(17)
C2 C1 Pd1 73.09(16)
C3 C2 C1 122.8(3)
C3 C2 Pd1 76.53(17)
C1 C2 Pd1 67.80(15)
C2 C3 C4 124.7(3)
C2 C3 Pd1 67.99(16)
C4 C3 Pd1 122.9(2)
C10 C5 C6 109.58(18)
C7 C6 C5 110.9(2)
C6 C7 C8 111.29(19)
C7 C8 C9 112.1(2)
C8 C9 C10 110.32(18)
C5 C10 C9 110.20(16)
C5 C10 P1 114.49(13)
C9 C10 P1 112.15(14)
C12 C11 C16 110.46(18)
C13 C12 C11 112.3(2)
C12 C13 C14 110.8(2)
C13 C14 C15 110.7(2)
C14 C15 C16 111.07(19)
C11 C16 C15 109.55(17)
C11 C16 P1 112.73(14)
C15 C16 P1 109.19(14)
C18 C17 C22 118.50(19)
C18 C17 C28 114.79(18)
C22 C17 C28 126.64(18)
C19 C18 C17 122.6(2)
C18 C19 C20 119.1(2)
C21 C20 C19 119.4(2)
C20 C21 C22 122.5(2)
C17 C22 C21 117.75(18)
C17 C22 P1 130.56(15)
C21 C22 P1 111.62(15)
O1 C23 C24 123.8(2)
O1 C23 C28 115.09(18)
C24 C23 C28 121.1(2)
C25 C24 C23 119.0(2)
C24 C25 C26 121.5(2)
C25 C26 C27 119.0(2)
O2 C27 C26 122.81(19)
O2 C27 C28 115.84(18)
C26 C27 C28 121.3(2)
C27 C28 C23 118.00(19)
C27 C28 C17 121.60(18)
C23 C28 C17 119.88(18)
O1 C29 C30 110.4(4)
O1 C29 C31 101.0(3)
C30 C29 C31 104.8(4)
O2 C32 C34 110.75(19)
O2 C32 C33 105.11(18)
C34 C32 C33 112.6(2)

loop_
_geom_bond_atom_site_label_1
_geom_bond_atom_site_label_2
_geom_bond_distance
Pd1 C1 2.087(3)
Pd1 C2 2.156(3)
Pd1 C3 2.262(3)
Pd1 P1 2.3000(6)
Pd1 Cl1 2.3725(6)
P1 C22 1.846(2)
P1 C16 1.860(2)
P1 C10 1.8751(19)
O1 C23 1.369(3)
O1 C29 1.426(3)
O2 C27 1.375(3)
O2 C32 1.445(3)
C1 C2 1.422(4)
C2 C3 1.350(4)
C3 C4 1.484(4)
C5 C10 1.517(3)
C5 C6 1.534(3)
C6 C7 1.521(4)
C7 C8 1.523(4)
C8 C9 1.537(3)
C9 C10 1.546(3)
C11 C12 1.526(3)
C11 C16 1.528(3)
C12 C13 1.516(4)
C13 C14 1.517(4)
C14 C15 1.527(3)
C15 C16 1.534(3)
C17 C18 1.400(3)
C17 C22 1.408(3)
C17 C28 1.495(3)
C18 C19 1.380(3)
C19 C20 1.385(4)
C20 C21 1.379(3)
C21 C22 1.410(3)
C23 C24 1.391(3)
C23 C28 1.406(3)
C24 C25 1.384(3)
C25 C26 1.387(3)
C26 C27 1.390(3)
C27 C28 1.399(3)
C29 C30 1.481(7)
C29 C31 1.677(6)
C32 C34 1.509(3)
C32 C33 1.515(3)

loop_
_geom_torsion_atom_site_label_1
_geom_torsion_atom_site_label_2
_geom_torsion_atom_site_label_3
_geom_torsion_atom_site_label_4
_geom_torsion
C1 Pd1 P1 C22 31.68(12)
C2 Pd1 P1 C22 13.06(16)
C3 Pd1 P1 C22 50.6(3)
Cl1 Pd1 P1 C22 -154.56(7)
C1 Pd1 P1 C16 -93.88(12)
C2 Pd1 P1 C16 -112.50(16)
C3 Pd1 P1 C16 -75.0(3)
Cl1 Pd1 P1 C16 79.88(7)
C1 Pd1 P1 C10 149.72(11)
C2 Pd1 P1 C10 131.10(16)
C3 Pd1 P1 C10 168.6(3)
Cl1 Pd1 P1 C10 -36.52(6)
C3 Pd1 C1 C2 26.61(19)
P1 Pd1 C1 C2 -158.52(19)
Cl1 Pd1 C1 C2 44.6(5)
Pd1 C1 C2 C3 -55.8(3)
C1 Pd1 C2 C3 134.3(3)
P1 Pd1 C2 C3 164.40(15)
Cl1 Pd1 C2 C3 -31.4(3)
C3 Pd1 C2 C1 -134.3(3)
P1 Pd1 C2 C1 30.1(3)
Cl1 Pd1 C2 C1 -165.73(16)
C1 C2 C3 C4 167.6(3)
Pd1 C2 C3 C4 115.7(3)
C1 C2 C3 Pd1 52.0(3)
C1 Pd1 C3 C2 -29.1(2)
P1 Pd1 C3 C2 -49.4(4)
Cl1 Pd1 C3 C2 155.8(2)
C1 Pd1 C3 C4 -147.2(3)
C2 Pd1 C3 C4 -118.0(4)
P1 Pd1 C3 C4 -167.4(2)
Cl1 Pd1 C3 C4 37.7(3)
C10 C5 C6 C7 59.5(3)
C5 C6 C7 C8 -56.0(3)
C6 C7 C8 C9 53.4(3)
C7 C8 C9 C10 -53.8(3)
C6 C5 C10 C9 -60.0(2)
C6 C5 C10 P1 172.49(16)
C8 C9 C10 C5 57.2(2)
C8 C9 C10 P1 -173.97(15)
C22 P1 C10 C5 74.83(17)
C16 P1 C10 C5 -168.14(15)
Pd1 P1 C10 C5 -49.17(16)
C22 P1 C10 C9 -51.70(15)
C16 P1 C10 C9 65.34(15)
Pd1 P1 C10 C9 -175.69(12)
C16 C11 C12 C13 -56.2(3)
C11 C12 C13 C14 55.3(3)
C12 C13 C14 C15 -55.4(3)
C13 C14 C15 C16 57.6(3)
C12 C11 C16 C15 56.6(2)
C12 C11 C16 P1 178.44(15)
C14 C15 C16 C11 -58.0(2)
C14 C15 C16 P1 178.08(15)
C22 P1 C16 C11 153.85(14)
C10 P1 C16 C11 41.29(17)
Pd1 P1 C16 C11 -78.55(15)
C22 P1 C16 C15 -84.15(15)
C10 P1 C16 C15 163.29(14)
Pd1 P1 C16 C15 43.45(15)
C22 C17 C18 C19 0.9(3)
C28 C17 C18 C19 178.2(2)
C17 C18 C19 C20 -2.4(4)
C18 C19 C20 C21 0.5(4)
C19 C20 C21 C22 2.9(3)
C18 C17 C22 C21 2.4(3)
C28 C17 C22 C21 -174.54(19)
C18 C17 C22 P1 -174.33(17)
C28 C17 C22 P1 8.7(3)
C20 C21 C22 C17 -4.3(3)
C20 C21 C22 P1 172.99(18)
C16 P1 C22 C17 -5.4(2)
C10 P1 C22 C17 107.83(19)
Pd1 P1 C22 C17 -130.41(17)
C16 P1 C22 C21 177.68(14)
C10 P1 C22 C21 -69.05(16)
Pd1 P1 C22 C21 52.71(16)
C29 O1 C23 C24 -18.3(3)
C29 O1 C23 C28 161.9(2)
O1 C23 C24 C25 -178.4(2)
C28 C23 C24 C25 1.4(3)
C23 C24 C25 C26 -1.5(4)
C24 C25 C26 C27 -0.8(4)
C32 O2 C27 C26 41.7(3)
C32 O2 C27 C28 -140.69(19)
C25 C26 C27 O2 -179.2(2)
C25 C26 C27 C28 3.3(3)
O2 C27 C28 C23 179.01(18)
C26 C27 C28 C23 -3.4(3)
O2 C27 C28 C17 7.3(3)
C26 C27 C28 C17 -175.1(2)
O1 C23 C28 C27 -179.24(19)
C24 C23 C28 C27 1.0(3)
O1 C23 C28 C17 -7.4(3)
C24 C23 C28 C17 172.8(2)
C18 C17 C28 C27 87.2(2)
C22 C17 C28 C27 -95.7(3)
C18 C17 C28 C23 -84.3(2)
C22 C17 C28 C23 92.7(3)
C23 O1 C29 C30 -160.7(4)
C23 O1 C29 C31 88.7(3)
C27 O2 C32 C34 62.0(3)
C27 O2 C32 C33 -176.12(19)
